data_4027033
loop_
_publ_author_name
'Ulf Scheffler'
'Rainer Mahrwald'

_publ_section_title
;
 Histidine-Catalyzed Asymmetric Aldol Addition of Enolizable Aldehydes:
 Insights into its Mechanism
;
_journal_name_full 'Journal of Organic Chemistry'
_journal_page_first 2310
_journal_page_last 2330
_journal_paper_doi 10.1021/jo202558f
_journal_volume 77
_journal_year 2012
_chemical_absolute_configuration syn
_chemical_formula_moiety 'C14 H26 O6'
_chemical_formula_sum 'C14 H26 O6'
_chemical_formula_weight 290.35
_chemical_name_systematic
; 
 1(R)-((4R,5S)-4-(Hydroxymethyl)-2,2,5-trimethyl-1,3-dioxolan-4-yl)
((4S,5S)-2,2,5-trimethyl-1,3-dioxolan-4-yl)methanol 
;
_space_group_IT_number 19
_symmetry_cell_setting orthorhombic
_symmetry_Int_Tables_number 19
_symmetry_space_group_name_Hall 'P 2ac 2ab'
_symmetry_space_group_name_H-M 'P 21 21 21'
_atom_sites_solution_hydrogens geom
_atom_sites_solution_primary direct
_atom_sites_solution_secondary difmap
_audit_creation_method SHELXL-97
_cell_angle_alpha 90.00
_cell_angle_beta 90.00
_cell_angle_gamma 90.00
_cell_formula_units_Z 4
_cell_length_a 7.9057(16)
_cell_length_b 9.811(2)
_cell_length_c 19.575(5)
_cell_measurement_reflns_used 19325
_cell_measurement_temperature 100(2)
_cell_measurement_theta_max 29.64
_cell_measurement_theta_min 2.32
_cell_volume 1518.3(6)
_computing_cell_refinement 'STOE X-AREA'
_computing_data_collection 'STOE X-AREA'
_computing_data_reduction XPREP
_computing_structure_refinement 'SHELXL-97 (Sheldrick, 1997)'
_computing_structure_solution 'SHELXS-97 (Sheldrick, 1990)'
_diffrn_ambient_temperature 100(2)
_diffrn_detector 'image plate (34 cm diameter)'
_diffrn_detector_area_resol_mean 6.67
_diffrn_detector_type STOE
_diffrn_measured_fraction_theta_full 0.989
_diffrn_measured_fraction_theta_max 0.989
_diffrn_measurement_details ' 175 frames, detector distance = 100 mm'
_diffrn_measurement_device '2-circle goniometer'
_diffrn_measurement_device_type 'STOE IPDS 2T'
_diffrn_measurement_method 'rotation method'
_diffrn_radiation_collimation '0.5 mm diameter, monocapillary'
_diffrn_radiation_monochromator 'plane graphite'
_diffrn_radiation_polarisn_norm 0
_diffrn_radiation_type 'Mo K\a'
_diffrn_radiation_wavelength 0.71073
_diffrn_reflns_av_R_equivalents 0.0912
_diffrn_reflns_av_unetI/netI 0.0505
_diffrn_reflns_limit_h_max 10
_diffrn_reflns_limit_h_min -10
_diffrn_reflns_limit_k_max 9
_diffrn_reflns_limit_k_min -13
_diffrn_reflns_limit_l_max 26
_diffrn_reflns_limit_l_min -26
_diffrn_reflns_number 14011
_diffrn_reflns_theta_full 29.29
_diffrn_reflns_theta_max 29.29
_diffrn_reflns_theta_min 2.08
_diffrn_source 'sealed x-ray tube, 12 x 0.4 mm long-fine focus'
_diffrn_source_current 45
_diffrn_source_power 2.25
_diffrn_source_voltage 50
_exptl_absorpt_coefficient_mu 0.098
_exptl_absorpt_correction_type none
_exptl_crystal_density_diffrn 1.270
_exptl_crystal_F_000 632
_exptl_crystal_size_max 0.16
_exptl_crystal_size_mid 0.08
_exptl_crystal_size_min 0.06
_refine_diff_density_max 0.472
_refine_diff_density_min -0.352
_refine_diff_density_rms 0.121
_refine_ls_extinction_coef 0.037(5)
_refine_ls_extinction_expression Fc^*^=kFc[1+0.001xFc^2^\l^3^/sin(2\q)]^-1/4^
_refine_ls_extinction_method SHELXL
_refine_ls_goodness_of_fit_ref 1.182
_refine_ls_hydrogen_treatment constr
_refine_ls_matrix_type full
_refine_ls_number_parameters 190
_refine_ls_number_reflns 2352
_refine_ls_number_restraints 0
_refine_ls_restrained_S_all 1.182
_refine_ls_R_factor_all 0.0524
_refine_ls_R_factor_gt 0.0441
_refine_ls_shift/su_max 0.000
_refine_ls_shift/su_mean 0.000
_refine_ls_structure_factor_coef Fsqd
_refine_ls_weighting_details 'calc w=1/[\s^2^(Fo^2^)+(0.0782P)^2^+0.0000P] where P=(Fo^2^+2Fc^2^)/3'
_refine_ls_weighting_scheme calc
_refine_ls_wR_factor_gt 0.1258
_refine_ls_wR_factor_ref 0.1323
_reflns_d_resolution_high 0.726
_reflns_d_resolution_low 9.809
_reflns_limit_h_max 10
_reflns_limit_h_min -10
_reflns_limit_k_max 13
_reflns_limit_k_min 0
_reflns_limit_l_max 26
_reflns_limit_l_min 0
_reflns_number_gt 2033
_reflns_number_total 2352
_reflns_threshold_expression >2sigma(I)
_cod_data_source_file jo202558f_39.cif
_cod_data_source_block c:scheff24
_cod_database_code 4027033

loop_
_symmetry_equiv_pos_as_xyz
'x, y, z'
'-x+1/2, -y, z+1/2'
'x+1/2, -y+1/2, -z'
'-x, y+1/2, -z+1/2'

loop_
_atom_site_label
_atom_site_type_symbol
_atom_site_fract_x
_atom_site_fract_y
_atom_site_fract_z
_atom_site_U_iso_or_equiv
_atom_site_adp_type
_atom_site_occupancy
_atom_site_symmetry_multiplicity
_atom_site_calc_flag
_atom_site_refinement_flags
O1 O 0.9940(2) 0.06486(18) 0.82507(10) 0.0196(4) Uani 1 1 d .
O2 O 1.0211(2) 0.19758(17) 0.91955(9) 0.0176(4) Uani 1 1 d .
O3 O 0.7964(3) 0.67479(18) 0.90088(13) 0.0285(5) Uani 1 1 d .
O4 O 0.8044(3) 0.0956(2) 1.02615(10) 0.0206(4) Uani 1 1 d .
H4 H 0.7096 0.1045 1.0450 0.031 Uiso 1 1 calc R
C5 C 0.8334(3) 0.1308(2) 0.83405(13) 0.0180(5) Uani 1 1 d .
H5 H 0.8278 0.2130 0.8039 0.022 Uiso 1 1 calc R
O6 O 0.5768(2) 0.28284(18) 0.90575(10) 0.0202(4) Uani 1 1 d .
H6 H 0.5113 0.3302 0.9298 0.030 Uiso 1 1 calc R
O8 O 0.9577(2) 0.48794(17) 0.92534(10) 0.0197(4) Uani 1 1 d .
C8 C 0.9652(3) 0.6328(2) 0.91370(14) 0.0199(5) Uani 1 1 d .
C9 C 0.7474(3) 0.3084(2) 0.92563(13) 0.0166(5) Uani 1 1 d .
H9 H 0.7501 0.3225 0.9762 0.020 Uiso 1 1 calc R
C10 C 1.1136(3) 0.1423(3) 0.86251(14) 0.0187(5) Uani 1 1 d .
C11 C 0.8433(3) 0.1763(2) 0.90898(13) 0.0164(5) Uani 1 1 d .
C12 C 1.2480(3) 0.0450(3) 0.88791(14) 0.0217(5) Uani 1 1 d .
H12A H 1.1956 -0.0247 0.9168 0.033 Uiso 1 1 calc R
H12B H 1.3322 0.0955 0.9145 0.033 Uiso 1 1 calc R
H12C H 1.3033 0.0013 0.8488 0.033 Uiso 1 1 calc R
C13 C 0.6975(4) 0.0307(3) 0.81297(14) 0.0239(5) Uani 1 1 d .
H13A H 0.7058 0.0133 0.7638 0.036 Uiso 1 1 calc R
H13B H 0.5860 0.0690 0.8235 0.036 Uiso 1 1 calc R
H13C H 0.7127 -0.0549 0.8380 0.036 Uiso 1 1 calc R
C14 C 0.7813(3) 0.0625(2) 0.95603(13) 0.0184(5) Uani 1 1 d .
H14A H 0.6597 0.0456 0.9473 0.022 Uiso 1 1 calc R
H14B H 0.8438 -0.0224 0.9455 0.022 Uiso 1 1 calc R
C15 C 1.0711(5) 0.6650(3) 0.85201(17) 0.0316(7) Uani 1 1 d .
H15A H 1.0287 0.6137 0.8126 0.047 Uiso 1 1 calc R
H15B H 1.1889 0.6396 0.8609 0.047 Uiso 1 1 calc R
H15C H 1.0647 0.7629 0.8423 0.047 Uiso 1 1 calc R
C16 C 1.1854(4) 0.2576(3) 0.81999(14) 0.0229(5) Uani 1 1 d .
H16A H 1.2425 0.2200 0.7798 0.034 Uiso 1 1 calc R
H16B H 1.2667 0.3095 0.8474 0.034 Uiso 1 1 calc R
H16C H 1.0934 0.3178 0.8053 0.034 Uiso 1 1 calc R
C17 C 0.6876(3) 0.5584(2) 0.89808(14) 0.0194(5) Uani 1 1 d .
H17 H 0.6244 0.5502 0.9421 0.023 Uiso 1 1 calc R
C18 C 1.0284(4) 0.6995(3) 0.97783(16) 0.0293(6) Uani 1 1 d .
H18A H 1.0207 0.7988 0.9731 0.044 Uiso 1 1 calc R
H18B H 1.1465 0.6734 0.9856 0.044 Uiso 1 1 calc R
H18C H 0.9592 0.6700 1.0166 0.044 Uiso 1 1 calc R
C19 C 0.8108(3) 0.4385(2) 0.89115(13) 0.0180(5) Uani 1 1 d .
H19 H 0.8364 0.4208 0.8419 0.022 Uiso 1 1 calc R
C20 C 0.5640(4) 0.5769(3) 0.84040(17) 0.0312(7) Uani 1 1 d .
H20A H 0.5039 0.6635 0.8461 0.047 Uiso 1 1 calc R
H20B H 0.4824 0.5017 0.8406 0.047 Uiso 1 1 calc R
H20C H 0.6251 0.5775 0.7968 0.047 Uiso 1 1 calc R

loop_
_atom_site_aniso_label
_atom_site_aniso_U_11
_atom_site_aniso_U_22
_atom_site_aniso_U_33
_atom_site_aniso_U_23
_atom_site_aniso_U_13
_atom_site_aniso_U_12
O1 0.0170(9) 0.0154(8) 0.0266(9) -0.0054(7) 0.0018(7) -0.0001(7)
O2 0.0135(8) 0.0163(7) 0.0231(8) -0.0041(6) 0.0006(7) -0.0005(7)
O3 0.0190(10) 0.0124(8) 0.0541(13) 0.0012(8) -0.0067(9) 0.0003(7)
O4 0.0168(8) 0.0232(8) 0.0216(8) 0.0012(7) 0.0002(7) -0.0018(7)
C5 0.0150(12) 0.0172(10) 0.0219(11) -0.0019(9) 0.0024(9) 0.0013(9)
O6 0.0122(8) 0.0172(8) 0.0312(10) -0.0032(7) 0.0002(7) 0.0001(6)
O8 0.0172(9) 0.0095(7) 0.0325(10) -0.0001(7) -0.0047(8) -0.0010(6)
C8 0.0191(12) 0.0091(9) 0.0316(13) 0.0000(9) -0.0039(10) 0.0001(9)
C9 0.0152(11) 0.0132(9) 0.0214(11) -0.0026(8) 0.0000(9) -0.0004(9)
C10 0.0172(12) 0.0150(10) 0.0240(12) -0.0040(9) 0.0029(9) -0.0011(9)
C11 0.0132(10) 0.0127(9) 0.0232(12) -0.0011(9) 0.0003(9) -0.0005(8)
C12 0.0178(11) 0.0168(10) 0.0305(13) -0.0033(9) 0.0016(10) 0.0010(10)
C13 0.0193(12) 0.0251(12) 0.0275(13) -0.0071(10) -0.0005(10) -0.0030(11)
C14 0.0164(11) 0.0138(10) 0.0250(11) -0.0006(9) 0.0001(9) -0.0009(9)
C15 0.0337(16) 0.0224(13) 0.0387(16) 0.0004(12) 0.0071(13) -0.0020(12)
C16 0.0230(13) 0.0195(11) 0.0263(13) -0.0004(9) 0.0038(11) -0.0026(10)
C17 0.0173(11) 0.0138(10) 0.0270(12) 0.0011(9) 0.0001(10) -0.0012(9)
C18 0.0381(17) 0.0144(11) 0.0353(14) 0.0015(10) -0.0123(13) -0.0028(12)
C19 0.0148(11) 0.0163(10) 0.0229(11) -0.0022(9) -0.0008(9) 0.0003(9)
C20 0.0249(15) 0.0232(13) 0.0456(17) 0.0089(12) -0.0116(13) -0.0026(11)

loop_
_atom_type_symbol
_atom_type_description
_atom_type_scat_dispersion_real
_atom_type_scat_dispersion_imag
_atom_type_scat_source
C C 0.0033 0.0016 'International Tables Vol C Tables 4.2.6.8 and 6.1.1.4'
H H 0.0000 0.0000 'International Tables Vol C Tables 4.2.6.8 and 6.1.1.4'
O O 0.0106 0.0060 'International Tables Vol C Tables 4.2.6.8 and 6.1.1.4'

loop_
_geom_angle_atom_site_label_1
_geom_angle_atom_site_label_2
_geom_angle_atom_site_label_3
_geom_angle
C10 O1 C5 106.55(18)
C11 O2 C10 109.29(18)
C8 O3 C17 109.88(18)
C14 O4 H4 109.5
O1 C5 C13 107.59(19)
O1 C5 C11 101.7(2)
C13 C5 C11 119.0(2)
O1 C5 H5 109.3
C13 C5 H5 109.3
C11 C5 H5 109.3
C9 O6 H6 109.5
C19 O8 C8 107.17(19)
O3 C8 O8 106.0(2)
O3 C8 C18 109.5(2)
O8 C8 C18 108.2(2)
O3 C8 C15 108.7(2)
O8 C8 C15 111.0(2)
C18 C8 C15 113.3(3)
O6 C9 C19 109.7(2)
O6 C9 C11 105.10(18)
C19 C9 C11 116.6(2)
O6 C9 H9 108.4
C19 C9 H9 108.4
C11 C9 H9 108.4
O1 C10 O2 105.3(2)
O1 C10 C12 107.5(2)
O2 C10 C12 109.8(2)
O1 C10 C16 111.5(2)
O2 C10 C16 109.6(2)
C12 C10 C16 112.9(2)
O2 C11 C14 109.5(2)
O2 C11 C5 103.3(2)
C14 C11 C5 110.29(19)
O2 C11 C9 109.28(19)
C14 C11 C9 109.3(2)
C5 C11 C9 115.0(2)
C10 C12 H12A 109.5
C10 C12 H12B 109.5
H12A C12 H12B 109.5
C10 C12 H12C 109.5
H12A C12 H12C 109.5
H12B C12 H12C 109.5
C5 C13 H13A 109.5
C5 C13 H13B 109.5
H13A C13 H13B 109.5
C5 C13 H13C 109.5
H13A C13 H13C 109.5
H13B C13 H13C 109.5
O4 C14 C11 111.9(2)
O4 C14 H14A 109.2
C11 C14 H14A 109.2
O4 C14 H14B 109.2
C11 C14 H14B 109.2
H14A C14 H14B 107.9
C8 C15 H15A 109.5
C8 C15 H15B 109.5
H15A C15 H15B 109.5
C8 C15 H15C 109.5
H15A C15 H15C 109.5
H15B C15 H15C 109.5
C10 C16 H16A 109.5
C10 C16 H16B 109.5
H16A C16 H16B 109.5
C10 C16 H16C 109.5
H16A C16 H16C 109.5
H16B C16 H16C 109.5
O3 C17 C20 108.8(2)
O3 C17 C19 103.6(2)
C20 C17 C19 116.0(2)
O3 C17 H17 109.4
C20 C17 H17 109.4
C19 C17 H17 109.4
C8 C18 H18A 109.5
C8 C18 H18B 109.5
H18A C18 H18B 109.5
C8 C18 H18C 109.5
H18A C18 H18C 109.5
H18B C18 H18C 109.5
O8 C19 C9 110.1(2)
O8 C19 C17 102.40(19)
C9 C19 C17 113.1(2)
O8 C19 H19 110.3
C9 C19 H19 110.3
C17 C19 H19 110.3
C17 C20 H20A 109.5
C17 C20 H20B 109.5
H20A C20 H20B 109.5
C17 C20 H20C 109.5
H20A C20 H20C 109.5
H20B C20 H20C 109.5

loop_
_geom_bond_atom_site_label_1
_geom_bond_atom_site_label_2
_geom_bond_distance
O1 C10 1.417(3)
O1 C5 1.436(3)
O2 C11 1.436(3)
O2 C10 1.441(3)
O3 C8 1.420(3)
O3 C17 1.430(3)
O4 C14 1.422(3)
O4 H4 0.8400
C5 C13 1.513(4)
C5 C11 1.535(4)
C5 H5 1.0000
O6 C9 1.426(3)
O6 H6 0.8400
O8 C19 1.426(3)
O8 C8 1.440(3)
C8 C18 1.501(4)
C8 C15 1.503(4)
C9 C19 1.528(3)
C9 C11 1.537(3)
C9 H9 1.0000
C10 C12 1.512(4)
C10 C16 1.515(4)
C11 C14 1.528(3)
C12 H12A 0.9800
C12 H12B 0.9800
C12 H12C 0.9800
C13 H13A 0.9800
C13 H13B 0.9800
C13 H13C 0.9800
C14 H14A 0.9900
C14 H14B 0.9900
C15 H15A 0.9800
C15 H15B 0.9800
C15 H15C 0.9800
C16 H16A 0.9800
C16 H16B 0.9800
C16 H16C 0.9800
C17 C20 1.505(4)
C17 C19 1.533(3)
C17 H17 1.0000
C18 H18A 0.9800
C18 H18B 0.9800
C18 H18C 0.9800
C19 H19 1.0000
C20 H20A 0.9800
C20 H20B 0.9800
C20 H20C 0.9800

loop_
_geom_torsion_atom_site_label_1
_geom_torsion_atom_site_label_2
_geom_torsion_atom_site_label_3
_geom_torsion_atom_site_label_4
_geom_torsion
C10 O1 C5 C13 -163.6(2)
C10 O1 C5 C11 -37.8(2)
C17 O3 C8 O8 -5.3(3)
C17 O3 C8 C18 -121.8(2)
C17 O3 C8 C15 114.1(2)
C19 O8 C8 O3 25.1(3)
C19 O8 C8 C18 142.5(2)
C19 O8 C8 C15 -92.7(3)
C5 O1 C10 O2 31.4(2)
C5 O1 C10 C12 148.5(2)
C5 O1 C10 C16 -87.3(2)
C11 O2 C10 O1 -11.3(3)
C11 O2 C10 C12 -126.8(2)
C11 O2 C10 C16 108.7(2)
C10 O2 C11 C14 105.9(2)
C10 O2 C11 C5 -11.5(2)
C10 O2 C11 C9 -134.4(2)
O1 C5 C11 O2 29.5(2)
C13 C5 C11 O2 147.5(2)
O1 C5 C11 C14 -87.4(2)
C13 C5 C11 C14 30.6(3)
O1 C5 C11 C9 148.5(2)
C13 C5 C11 C9 -93.6(3)
O6 C9 C11 O2 173.07(19)
C19 C9 C11 O2 51.3(3)
O6 C9 C11 C14 -67.2(2)
C19 C9 C11 C14 171.1(2)
O6 C9 C11 C5 57.5(3)
C19 C9 C11 C5 -64.2(3)
O2 C11 C14 O4 61.1(3)
C5 C11 C14 O4 174.1(2)
C9 C11 C14 O4 -58.5(3)
C8 O3 C17 C20 -138.7(3)
C8 O3 C17 C19 -14.7(3)
C8 O8 C19 C9 -153.9(2)
C8 O8 C19 C17 -33.3(2)
O6 C9 C19 O8 162.40(19)
C11 C9 C19 O8 -78.3(3)
O6 C9 C19 C17 48.5(3)
C11 C9 C19 C17 167.8(2)
O3 C17 C19 O8 29.1(2)
C20 C17 C19 O8 148.3(2)
O3 C17 C19 C9 147.6(2)
C20 C17 C19 C9 -93.2(3)
